data_4344763
loop_
_publ_author_name
'Xu, Xiao-Yan'
'Chen, Qiu-Cheng'
'Yu, Ya-Dong'
'Huang, Xiao-Chun'

_publ_section_title
;
 Ligand Induced Anionic Cuprous Cyanide Framework for Cupric Ion Turn on
 Luminescence Sensing and Photocatalytic Degradation of Organic Dyes.
;
_journal_issue 1
_journal_name_full 'Inorganic chemistry'
_journal_page_first 75
_journal_paper_doi 10.1021/acs.inorgchem.5b01820
_journal_volume 55
_journal_year 2015
_chemical_formula_moiety 'C5 H8 Cu2 N4'
_chemical_formula_sum 'C5 H8 Cu2 N4'
_chemical_formula_weight 251.23
_chemical_name_systematic
; 
 ? 
;
_space_group_IT_number 14
_symmetry_cell_setting monoclinic
_symmetry_space_group_name_Hall '-P 2ybc'
_symmetry_space_group_name_H-M 'P 1 21/c 1'
_atom_sites_solution_hydrogens geom
_atom_sites_solution_primary direct
_atom_sites_solution_secondary difmap
_audit_creation_method SHELXL-97
_cell_angle_alpha 90.00
_cell_angle_beta 91.462(4)
_cell_angle_gamma 90.00
_cell_formula_units_Z 4
_cell_length_a 6.5653(2)
_cell_length_b 14.1231(6)
_cell_length_c 12.6927(4)
_cell_measurement_reflns_used 2855
_cell_measurement_temperature 293(2)
_cell_measurement_theta_max 27.2360
_cell_measurement_theta_min 3.4190
_cell_volume 1176.51(7)
_computing_structure_refinement 'SHELXL-97 (Sheldrick, 1997)'
_computing_structure_solution 'SHELXS-97 (Sheldrick, 1990)'
_diffrn_ambient_temperature 293(2)
_diffrn_measured_fraction_theta_full 1.000
_diffrn_measured_fraction_theta_max 1.000
_diffrn_measurement_device_type 'Xcalibur, Atlas, Gemini'
_diffrn_measurement_method '\w scans'
_diffrn_radiation_monochromator graphite
_diffrn_radiation_source 'fine-focus sealed tube'
_diffrn_radiation_type MoK\a
_diffrn_radiation_wavelength 0.71073
_diffrn_reflns_av_R_equivalents 0.0208
_diffrn_reflns_av_sigmaI/netI 0.0239
_diffrn_reflns_limit_h_max 7
_diffrn_reflns_limit_h_min -7
_diffrn_reflns_limit_k_max 15
_diffrn_reflns_limit_k_min -16
_diffrn_reflns_limit_l_max 15
_diffrn_reflns_limit_l_min -12
_diffrn_reflns_number 5628
_diffrn_reflns_theta_full 25.00
_diffrn_reflns_theta_max 25.00
_diffrn_reflns_theta_min 2.88
_diffrn_standards_decay_% 'not availabe'
_diffrn_standards_interval_count 'not availabe'
_diffrn_standards_interval_time 'not availabe'
_diffrn_standards_number 'not availabe'
_exptl_absorpt_coefficient_mu 3.570
_exptl_absorpt_correction_T_max 1.00000
_exptl_absorpt_correction_T_min 0.89419
_exptl_absorpt_correction_type multi-scan
_exptl_absorpt_process_details 'SADABS (Sheldrick, 1996)'
_exptl_crystal_colour 'pale yellow'
_exptl_crystal_density_diffrn 1.418
_exptl_crystal_density_method 'not measured'
_exptl_crystal_description block
_exptl_crystal_F_000 496
_exptl_crystal_size_max 0.30
_exptl_crystal_size_mid 0.30
_exptl_crystal_size_min 0.20
_refine_diff_density_max 0.967
_refine_diff_density_min -0.378
_refine_diff_density_rms 0.152
_refine_ls_extinction_method none
_refine_ls_goodness_of_fit_ref 1.061
_refine_ls_hydrogen_treatment mixed
_refine_ls_matrix_type full
_refine_ls_number_parameters 106
_refine_ls_number_reflns 2067
_refine_ls_number_restraints 0
_refine_ls_restrained_S_all 1.061
_refine_ls_R_factor_all 0.0524
_refine_ls_R_factor_gt 0.0457
_refine_ls_shift/su_max 0.001
_refine_ls_shift/su_mean 0.000
_refine_ls_structure_factor_coef Fsqd
_refine_ls_weighting_details 'calc w=1/[\s^2^(Fo^2^)+(0.0956P)^2^+1.3812P] where P=(Fo^2^+2Fc^2^)/3'
_refine_ls_weighting_scheme calc
_refine_ls_wR_factor_gt 0.1463
_refine_ls_wR_factor_ref 0.1535
_reflns_number_gt 1774
_reflns_number_total 2067
_reflns_threshold_expression >2sigma(I)
_cod_data_source_file ic5b01820_si_002.cif
_cod_data_source_block 1
_cod_original_sg_symbol_Hall -p2ybc
_cod_original_sg_symbol_H-M P2(1)/c
_cod_database_code 4344763

loop_
_symmetry_equiv_pos_as_xyz
'x, y, z'
'-x, y+1/2, -z+1/2'
'-x, -y, -z'
'x, -y-1/2, z-1/2'

loop_
_atom_site_label
_atom_site_type_symbol
_atom_site_fract_x
_atom_site_fract_y
_atom_site_fract_z
_atom_site_U_iso_or_equiv
_atom_site_adp_type
_atom_site_occupancy
_atom_site_symmetry_multiplicity
_atom_site_calc_flag
_atom_site_refinement_flags
_atom_site_disorder_assembly
_atom_site_disorder_group
Cu1 Cu 0.13870(8) 0.55507(4) 0.97457(5) 0.0508(3) Uani 1 1 d . . .
Cu2 Cu -0.03009(11) 0.38724(5) 0.64722(5) 0.0603(3) Uani 1 1 d . . .
C1 C -0.0093(8) 0.4576(4) 0.8727(4) 0.0511(11) Uani 1 1 d . . .
N1 N -0.0186(8) 0.4295(3) 0.7907(3) 0.0606(11) Uani 1 1 d . . .
C2 C -0.0647(8) 0.2583(3) 0.6086(4) 0.0513(11) Uani 1 1 d . . .
N2 N -0.0880(7) 0.1830(4) 0.5792(4) 0.0667(12) Uani 1 1 d . . .
C3 C -0.0051(15) 0.4758(4) 0.5347(5) 0.100(2) Uani 0.50 1 d P . 1
N3 N -0.0051(15) 0.4758(4) 0.5347(5) 0.100(2) Uani 0.50 1 d P . 2
C4 C 0.4182(7) 0.5131(4) 0.9934(5) 0.0649(13) Uani 0.50 1 d P . 1
N4 N 0.4182(7) 0.5131(4) 0.9934(5) 0.0649(13) Uani 0.50 1 d P . 2
N5 N 0.5489(8) 0.6979(5) 0.6702(5) 0.0892(17) Uani 0.40 1 d P A 1
H5A H 0.5928 0.6484 0.7092 0.107 Uiso 0.40 1 d PR A 1
H5B H 0.6300 0.7052 0.6147 0.107 Uiso 0.40 1 d PR A 1
C6 C 0.538(4) 0.7941(19) 0.746(2) 0.118(4) Uani 0.40 1 d P A 1
H6A H 0.6710 0.8098 0.7730 0.176 Uiso 0.40 1 d PR A 1
H6B H 0.4871 0.8450 0.7022 0.176 Uiso 0.40 1 d PR A 1
H6C H 0.4474 0.7843 0.8030 0.176 Uiso 0.40 1 d PR A 1
C5 C 0.336(4) 0.6876(19) 0.639(2) 0.118(4) Uani 0.40 1 d P A 1
H5C H 0.3204 0.6320 0.5960 0.176 Uiso 0.40 1 d PR A 1
H5D H 0.2534 0.6815 0.7001 0.176 Uiso 0.40 1 d PR A 1
H5E H 0.2932 0.7422 0.5992 0.176 Uiso 0.40 1 d PR A 1
N5' N 0.5489(8) 0.6979(5) 0.6702(5) 0.0892(17) Uani 0.40 1 d P B 2
H5F H 0.5021 0.7503 0.7036 0.107 Uiso 0.40 1 d PR B 2
H5G H 0.4484 0.6678 0.6399 0.107 Uiso 0.40 1 d PR B 2
C5' C 0.647(4) 0.6398(19) 0.744(2) 0.118(4) Uani 0.40 1 d P B 2
H5'A H 0.5466 0.6223 0.7943 0.176 Uiso 0.40 1 d PR B 2
H5'B H 0.6989 0.5839 0.7113 0.176 Uiso 0.40 1 d PR B 2
H5'C H 0.7567 0.6727 0.7799 0.176 Uiso 0.40 1 d PR B 2
C6' C 0.704(3) 0.7262(19) 0.5924(18) 0.118(4) Uani 0.40 1 d P B 2
H6'A H 0.6394 0.7666 0.5407 0.176 Uiso 0.40 1 d PR B 2
H6'B H 0.8138 0.7597 0.6270 0.176 Uiso 0.40 1 d PR B 2
H6'C H 0.7560 0.6708 0.5585 0.176 Uiso 0.40 1 d PR B 2
N5'' N 0.5489(8) 0.6979(5) 0.6702(5) 0.0892(17) Uani 0.20 1 d P C 3
H5H H 0.6074 0.6693 0.7298 0.107 Uiso 0.20 1 d PR C 3
H5I H 0.6483 0.7072 0.6249 0.107 Uiso 0.20 1 d PR C 3
C5'' C 0.447(8) 0.789(4) 0.697(4) 0.118(4) Uani 0.20 1 d P C 3
H5'D H 0.5459 0.8320 0.7277 0.176 Uiso 0.20 1 d PR C 3
H5'E H 0.3871 0.8172 0.6348 0.176 Uiso 0.20 1 d PR C 3
H5'F H 0.3434 0.7766 0.7470 0.176 Uiso 0.20 1 d PR C 3
C6'' C 0.395(8) 0.640(4) 0.609(4) 0.118(4) Uani 0.20 1 d P C 3
H6'D H 0.4474 0.5800 0.5885 0.176 Uiso 0.20 1 d PR C 3
H6'E H 0.2921 0.6314 0.6609 0.176 Uiso 0.20 1 d PR C 3
H6'F H 0.3359 0.6720 0.5488 0.176 Uiso 0.20 1 d PR C 3

loop_
_atom_site_aniso_label
_atom_site_aniso_U_11
_atom_site_aniso_U_22
_atom_site_aniso_U_33
_atom_site_aniso_U_23
_atom_site_aniso_U_13
_atom_site_aniso_U_12
Cu1 0.0492(4) 0.0503(4) 0.0526(4) 0.0004(2) -0.0014(3) -0.0007(2)
Cu2 0.0854(5) 0.0535(4) 0.0420(4) -0.0095(3) -0.0001(3) 0.0010(3)
C1 0.063(3) 0.052(3) 0.038(3) -0.006(2) -0.005(2) 0.011(2)
N1 0.087(3) 0.051(2) 0.044(3) -0.0059(19) 0.001(2) -0.005(2)
C2 0.075(3) 0.036(2) 0.043(2) -0.007(2) -0.001(2) -0.002(2)
N2 0.075(3) 0.065(3) 0.060(3) 0.001(2) 0.000(2) 0.008(2)
C3 0.197(8) 0.051(3) 0.051(3) -0.004(2) 0.008(4) -0.011(4)
N3 0.197(8) 0.051(3) 0.051(3) -0.004(2) 0.008(4) -0.011(4)
C4 0.047(2) 0.070(3) 0.077(3) 0.003(3) -0.001(2) 0.004(2)
N4 0.047(2) 0.070(3) 0.077(3) 0.003(3) -0.001(2) 0.004(2)
N5 0.060(3) 0.110(4) 0.098(4) 0.003(4) -0.002(3) 0.015(3)
C6 0.106(8) 0.131(9) 0.117(9) -0.016(7) 0.011(6) 0.021(7)
C5 0.106(8) 0.131(9) 0.117(9) -0.016(7) 0.011(6) 0.021(7)
N5' 0.060(3) 0.110(4) 0.098(4) 0.003(4) -0.002(3) 0.015(3)
C5' 0.106(8) 0.131(9) 0.117(9) -0.016(7) 0.011(6) 0.021(7)
C6' 0.106(8) 0.131(9) 0.117(9) -0.016(7) 0.011(6) 0.021(7)
N5'' 0.060(3) 0.110(4) 0.098(4) 0.003(4) -0.002(3) 0.015(3)
C5'' 0.106(8) 0.131(9) 0.117(9) -0.016(7) 0.011(6) 0.021(7)
C6'' 0.106(8) 0.131(9) 0.117(9) -0.016(7) 0.011(6) 0.021(7)

loop_
_atom_type_symbol
_atom_type_description
_atom_type_scat_dispersion_real
_atom_type_scat_dispersion_imag
_atom_type_scat_source
C C 0.0033 0.0016 'International Tables Vol C Tables 4.2.6.8 and 6.1.1.4'
H H 0.0000 0.0000 'International Tables Vol C Tables 4.2.6.8 and 6.1.1.4'
N N 0.0061 0.0033 'International Tables Vol C Tables 4.2.6.8 and 6.1.1.4'
Cu Cu 0.3201 1.2651 'International Tables Vol C Tables 4.2.6.8 and 6.1.1.4'

loop_
_geom_angle_atom_site_label_1
_geom_angle_atom_site_label_2
_geom_angle_atom_site_label_3
_geom_angle
_geom_angle_site_symmetry_1
_geom_angle_site_symmetry_3
C4 Cu1 N2 118.5(2) . 2_556
C4 Cu1 C1 107.2(2) . .
N2 Cu1 C1 108.53(19) 2_556 .
C4 Cu1 C1 105.0(2) . 3_567
N2 Cu1 C1 108.92(19) 2_556 3_567
C1 Cu1 C1 108.23(15) . 3_567
C4 Cu1 Cu1 118.26(17) . 3_567
N2 Cu1 Cu1 123.21(15) 2_556 3_567
C1 Cu1 Cu1 54.76(15) . 3_567
C1 Cu1 Cu1 53.47(14) 3_567 3_567
C2 Cu2 C3 116.6(2) . .
C2 Cu2 N1 123.1(2) . .
C3 Cu2 N1 120.3(2) . .
N1 C1 Cu1 144.9(5) . .
N1 C1 Cu1 143.3(5) . 3_567
Cu1 C1 Cu1 71.77(15) . 3_567
C1 N1 Cu2 177.1(5) . .
N2 C2 Cu2 175.6(5) . .
C2 N2 Cu1 177.6(5) . 2_546
C3 C3 Cu2 176.3(9) 3_566 .
C4 C4 Cu1 178.2(7) 3_667 .
C5 N5 C6 100.5(14) . .
C5 N5 H5A 111.4 . .
C6 N5 H5A 109.7 . .
C5 N5 H5B 112.5 . .
C6 N5 H5B 113.1 . .
H5A N5 H5B 109.4 . .
C5 N5 H5F 82.8 . .
C6 N5 H5F 17.8 . .
H5A N5 H5F 118.9 . .
H5B N5 H5F 119.0 . .
C5 N5 H5G 27.4 . .
C6 N5 H5G 127.7 . .
H5A N5 H5G 95.2 . .
H5B N5 H5G 99.7 . .
H5F N5 H5G 110.1 . .
C5 N5 H5H 123.5 . .
C6 N5 H5H 84.9 . .
H5A N5 H5H 25.4 . .
H5B N5 H5H 116.5 . .
H5F N5 H5H 96.4 . .
H5G N5 H5H 116.1 . .
C5 N5 H5I 123.8 . .
C6 N5 H5I 107.2 . .
H5A N5 H5I 103.9 . .
H5B N5 H5I 11.3 . .
H5F N5 H5I 116.3 . .
H5G N5 H5I 110.4 . .
H5H N5 H5I 107.1 . .
N5 C6 H6A 110.0 . .
N5 C6 H6B 107.5 . .
H6A C6 H6B 109.5 . .
N5 C6 H6C 110.9 . .
H6A C6 H6C 109.5 . .
H6B C6 H6C 109.5 . .
N5 C6 H5F 19.2 . .
H6A C6 H5F 129.1 . .
H6B C6 H5F 95.7 . .
H6C C6 H5F 102.0 . .
N5 C6 H5'D 121.1 . .
H6A C6 H5'D 80.5 . .
H6B C6 H5'D 29.0 . .
H6C C6 H5'D 119.5 . .
H5F C6 H5'D 116.8 . .
N5 C6 H5'F 84.9 . .
H6A C6 H5'F 157.8 . .
H6B C6 H5'F 80.0 . .
H6C C6 H5'F 48.6 . .
H5F C6 H5'F 67.3 . .
H5'D C6 H5'F 106.3 . .
N5 C5 H5C 108.9 . .
N5 C5 H5D 110.3 . .
H5C C5 H5D 109.5 . .
N5 C5 H5E 109.2 . .
H5C C5 H5E 109.5 . .
H5D C5 H5E 109.5 . .
N5 C5 H5G 30.3 . .
H5C C5 H5G 78.7 . .
H5D C5 H5G 120.2 . .
H5E C5 H5G 123.5 . .
N5 C5 H6'E 108.7 . .
H5C C5 H6'E 54.5 . .
H5D C5 H6'E 58.5 . .
H5E C5 H6'E 142.0 . .
H5G C5 H6'E 89.4 . .
N5 C5 H6'F 105.2 . .
H5C C5 H6'F 44.8 . .
H5D C5 H6'F 142.2 . .
H5E C5 H6'F 69.1 . .
H5G C5 H6'F 85.6 . .
H6'E C5 H6'F 98.4 . .
H5A C5' H5'A 98.2 . .
H5A C5' H5'B 93.2 . .
H5'A C5' H5'B 109.5 . .
H5A C5' H5'C 134.8 . .
H5'A C5' H5'C 109.5 . .
H5'B C5' H5'C 109.5 . .
H5A C5' H5H 42.8 . .
H5'A C5' H5H 95.4 . .
H5'B C5' H5H 132.9 . .
H5'C C5' H5H 98.2 . .
H5B C6' H6'A 104.5 . .
H5B C6' H6'B 126.6 . .
H6'A C6' H6'B 109.5 . .
H5B C6' H6'C 96.0 . .
H6'A C6' H6'C 109.5 . .
H6'B C6' H6'C 109.5 . .
H5B C6' H5I 16.1 . .
H6'A C6' H5I 117.2 . .
H6'B C6' H5I 110.9 . .
H6'C C6' H5I 99.8 . .
H6B C5'' H6C 88.8 . .
H6B C5'' H5F 127.7 . .
H6C C5'' H5F 81.2 . .
H6B C5'' H5'D 33.5 . .
H6C C5'' H5'D 69.2 . .
H5F C5'' H5'D 96.7 . .
H6B C5'' H5'E 78.2 . .
H6C C5'' H5'E 146.4 . .
H5F C5'' H5'E 131.1 . .
H5'D C5'' H5'E 109.5 . .
H6B C5'' H5'F 110.6 . .
H6C C5'' H5'F 46.6 . .
H5F C5'' H5'F 99.0 . .
H5'D C5'' H5'F 109.5 . .
H5'E C5'' H5'F 109.5 . .
H5C C6'' H5E 78.2 . .
H5C C6'' H5G 144.7 . .
H5E C6'' H5G 74.3 . .
H5C C6'' H6'D 92.8 . .
H5E C6'' H6'D 159.4 . .
H5G C6'' H6'D 120.0 . .
H5C C6'' H6'E 61.8 . .
H5E C6'' H6'E 82.8 . .
H5G C6'' H6'E 92.8 . .
H6'D C6'' H6'E 109.5 . .
H5C C6'' H6'F 59.9 . .
H5E C6'' H6'F 50.0 . .
H5G C6'' H6'F 114.0 . .
H6'D C6'' H6'F 109.5 . .
H6'E C6'' H6'F 109.5 . .

loop_
_geom_bond_atom_site_label_1
_geom_bond_atom_site_label_2
_geom_bond_distance
_geom_bond_site_symmetry_2
Cu1 C4 1.937(5) .
Cu1 N2 1.957(5) 2_556
Cu1 C1 2.109(5) .
Cu1 C1 2.143(5) 3_567
Cu1 Cu1 2.4925(12) 3_567
Cu2 C2 1.898(5) .
Cu2 C3 1.909(6) .
Cu2 N1 1.915(4) .
C1 N1 1.115(6) .
C1 Cu1 2.143(5) 3_567
C2 N2 1.136(7) .
N2 Cu1 1.957(5) 2_546
C3 C3 1.118(12) 3_566
C4 C4 1.145(10) 3_667
N5 C5 1.45(2) .
N5 C6 1.66(3) .
N5 H5A 0.9001 .
N5 H5B 0.9000 .
N5 H5F 0.9100 .
N5 H5G 0.8669 .
N5 H5H 0.9314 .
N5 H5I 0.8899 .
C6 H6A 0.9600 .
C6 H6B 0.9600 .
C6 H6C 0.9599 .
C6 H5F 0.8457 .
C6 H5'D 0.5853 .
C6 H5'F 1.2990 .
C5 H5C 0.9600 .
C5 H5D 0.9600 .
C5 H5E 0.9600 .
C5 H5G 0.7901 .
C5 H6'E 0.8904 .
C5 H6'F 1.1665 .
C5' H5A 0.5764 .
C5' H5'A 0.9600 .
C5' H5'B 0.9599 .
C5' H5'C 0.9600 .
C5' H5H 0.5223 .
C6' H5B 0.6397 .
C6' H6'A 0.9600 .
C6' H6'B 0.9600 .
C6' H6'C 0.9600 .
C6' H5I 0.6188 .
C5'' H6B 0.8313 .
C5'' H6C 0.8460 .
C5'' H5F 0.6603 .
C5'' H5'D 0.9599 .
C5'' H5'E 0.9599 .
C5'' H5'F 0.9600 .
C6'' H5C 0.5253 .
C6'' H5E 0.8880 .
C6'' H5G 0.6465 .
C6'' H6'D 0.9601 .
C6'' H6'E 0.9600 .
C6'' H6'F 0.9599 .
